data_4309681
loop_
_publ_author_name
'Soumen Mukherjee'
'Thomas Weyherm\"uller'
'Eckhard Bill'
'Karl Wieghardt'
'Phalguni Chaudhuri'

_publ_section_title
;
Tuning of Spin Transition in Radical-Containing Iron(III) Complexes by
Remote Ligand Substituents
;
_journal_name_full 'Inorganic Chemistry'
_journal_page_first 7099
_journal_page_last 7108
_journal_paper_doi 10.1021/ic050885l
_journal_volume 44
_journal_year 2005
_chemical_formula_sum 'C60 H69 F6 Fe N3 O3'
_chemical_formula_weight 1050.03
_chemical_name_systematic
; 
 ? 
;
_space_group_IT_number 15
_symmetry_cell_setting monoclinic
_symmetry_space_group_name_Hall '-C 2yc'
_symmetry_space_group_name_H-M 'C 1 2/c 1'
_atom_sites_solution_hydrogens geom
_atom_sites_solution_primary direct
_atom_sites_solution_secondary difmap
_audit_creation_method SHELXL-97
_cell_angle_alpha 90.00
_cell_angle_beta 105.50(1)
_cell_angle_gamma 90.00
_cell_formula_units_Z 8
_cell_length_a 25.6710(4)
_cell_length_b 24.8786(4)
_cell_length_c 17.9867(3)
_cell_measurement_temperature 100(2)
_cell_volume 11069.6(6)
_computing_cell_refinement 'DENZO, Nonius Collect Software'
_computing_data_collection 'DENZO, Nonius Collect Software'
_computing_data_reduction 'DENZO, Nonius Collect Software'
_computing_structure_refinement 'SHELXL-97 (Sheldrick, 1997)'
_computing_structure_solution 'SHELXS-97 (Sheldrick, 1990)'
_diffrn_ambient_temperature 100(2)
_diffrn_measured_fraction_theta_full 0.487
_diffrn_measured_fraction_theta_max 0.487
_diffrn_measurement_device_type 'Nonius Kappa-CCD'
_diffrn_measurement_method '1022 images at 1.0 deg, in \w and 30 sec.'
_diffrn_radiation_monochromator graphite
_diffrn_radiation_source 'rotating anode'
_diffrn_radiation_type MoK\a
_diffrn_radiation_wavelength 0.71073
_diffrn_reflns_av_R_equivalents 0.0479
_diffrn_reflns_av_sigmaI/netI 0.0264
_diffrn_reflns_limit_h_max 37
_diffrn_reflns_limit_h_min -37
_diffrn_reflns_limit_k_max 36
_diffrn_reflns_limit_k_min -36
_diffrn_reflns_limit_l_max 26
_diffrn_reflns_limit_l_min -26
_diffrn_reflns_number 138510
_diffrn_reflns_theta_full 31.07
_diffrn_reflns_theta_max 31.07
_diffrn_reflns_theta_min 2.97
_exptl_absorpt_coefficient_mu 0.339
_exptl_absorpt_correction_T_max 0.9355
_exptl_absorpt_correction_T_min 0.9043
_exptl_absorpt_correction_type gaussian
_exptl_crystal_colour black
_exptl_crystal_density_diffrn 1.260
_exptl_crystal_density_method 'not measured'
_exptl_crystal_description 'opaque parallelepiped'
_exptl_crystal_F_000 4432
_exptl_crystal_size_max 0.27
_exptl_crystal_size_mid 0.19
_exptl_crystal_size_min 0.18
_refine_diff_density_max 0.635
_refine_diff_density_min -0.370
_refine_diff_density_rms 0.051
_refine_ls_extinction_method none
_refine_ls_goodness_of_fit_ref 1.038
_refine_ls_hydrogen_treatment mixed
_refine_ls_matrix_type full
_refine_ls_number_parameters 700
_refine_ls_number_reflns 17667
_refine_ls_number_restraints 30
_refine_ls_restrained_S_all 1.069
_refine_ls_R_factor_all 0.0458
_refine_ls_R_factor_gt 0.0384
_refine_ls_shift/su_max 0.001
_refine_ls_shift/su_mean 0.000
_refine_ls_structure_factor_coef Fsqd
_refine_ls_weighting_details 'w=1/[\s^2^(Fo^2^)+(0.0431P)^2^+10.7703P] where P=(Fo^2^+2Fc^2^)/3'
_refine_ls_weighting_scheme calc
_refine_ls_wR_factor_gt 0.0946
_refine_ls_wR_factor_ref 0.0989
_reflns_number_gt 15425
_reflns_number_total 17667
_reflns_threshold_expression >2sigma(I)
_cod_data_source_file ic050885lsi20050602_082019_1.cif
_cod_data_source_block 1
_cod_depositor_comments
;
The following automatic conversions were performed:
'_symmetry_cell_setting' value 'Monoclinic' changed to 'monoclinic'
according to '/home/saulius/struct/CIF-dictionaries/cif_core.dic'
dictionary named 'cif_core.dic' version 2.4.1 from
2010-06-29.

'_exptl_absorpt_correction_type' value 'Gaussian' changed to
'gaussian' according to
'/home/saulius/struct/CIF-dictionaries/cif_core.dic' dictionary named
'cif_core.dic' version 2.4.1 from 2010-06-29.

Automatic conversion script
Id: cif_fix_enum 1527 2010-12-29 10:47:43Z saulius 

The following automatic conversions were performed:

'_refine_ls_weighting_scheme' value 'calc
w=1/[\s^2^(Fo^2^)+(0.0431P)^2^+10.7703P] where P=(Fo^2^+2Fc^2^)/3'
was changed to 'calc'. New tag '_refine_ls_weighting_details' was
created. The value of the new tag was set to
'w=1/[\s^2^(Fo^2^)+(0.0431P)^2^+10.7703P] where P=(Fo^2^+2Fc^2^)/3'.

Automatic conversion script
Id: cif_fix_values 3143 2015-03-26 13:38:13Z robertas 
;
_cod_original_cell_volume 11069.6(3)
_cod_database_code 4309681

loop_
_symmetry_equiv_pos_as_xyz
'x, y, z'
'-x, y, -z+1/2'
'x+1/2, y+1/2, z'
'-x+1/2, y+1/2, -z+1/2'
'-x, -y, -z'
'x, -y, z-1/2'
'-x+1/2, -y+1/2, -z'
'x+1/2, -y+1/2, z-1/2'

loop_
_atom_site_label
_atom_site_type_symbol
_atom_site_fract_x
_atom_site_fract_y
_atom_site_fract_z
_atom_site_U_iso_or_equiv
_atom_site_adp_type
_atom_site_occupancy
_atom_site_calc_flag
_atom_site_refinement_flags
_atom_site_disorder_assembly
_atom_site_disorder_group
Fe1 Fe 0.238096(6) 0.416626(6) 0.733557(9) 0.01333(4) Uani 1 d . . .
O1 O 0.18719(3) 0.37641(3) 0.78363(5) 0.01553(14) Uani 1 d . . .
C1 C 0.20277(4) 0.32948(4) 0.81017(6) 0.01346(18) Uani 1 d . . .
C2 C 0.16746(4) 0.28998(4) 0.82894(6) 0.01362(18) Uani 1 d . . .
C3 C 0.19004(4) 0.24107(4) 0.85505(6) 0.01484(19) Uani 1 d . . .
H3 H 0.1669 0.2141 0.8659 0.018 Uiso 1 calc R . .
C4 C 0.24607(4) 0.22798(4) 0.86701(6) 0.01420(18) Uani 1 d . . .
C5 C 0.28034(4) 0.26600(4) 0.85160(6) 0.01541(19) Uani 1 d . . .
H5 H 0.3179 0.2586 0.8616 0.018 Uiso 1 calc R . .
C6 C 0.25961(4) 0.31665(4) 0.82052(6) 0.01426(18) Uani 1 d . . .
N7 N 0.28703(4) 0.35667(4) 0.79846(6) 0.01586(17) Uani 1 d . . .
C8 C 0.34357(4) 0.35207(5) 0.80821(7) 0.0185(2) Uani 1 d . . .
C9 C 0.36528(5) 0.31183(5) 0.77171(8) 0.0237(2) Uani 1 d . . .
H9 H 0.3427 0.2858 0.7401 0.028 Uiso 1 calc R . .
C10 C 0.42084(5) 0.31090(6) 0.78291(9) 0.0309(3) Uani 1 d . . .
C11 C 0.45561(5) 0.34729(7) 0.82760(9) 0.0349(3) Uani 1 d . . .
H11 H 0.4936 0.3454 0.8346 0.042 Uiso 1 calc R . .
C12 C 0.43230(5) 0.38668(6) 0.86177(9) 0.0326(3) Uani 1 d . . .
C13 C 0.37710(5) 0.39052(5) 0.85356(8) 0.0248(2) Uani 1 d . . .
H13 H 0.3626 0.4185 0.8780 0.030 Uiso 1 calc R . .
C14 C 0.10760(4) 0.30286(4) 0.81870(6) 0.01555(19) Uani 1 d . . .
C15 C 0.10180(5) 0.35333(5) 0.86540(7) 0.0198(2) Uani 1 d . . .
H15A H 0.1194 0.3471 0.9202 0.030 Uiso 1 calc R . .
H15B H 0.0634 0.3610 0.8587 0.030 Uiso 1 calc R . .
H15C H 0.1189 0.3840 0.8471 0.030 Uiso 1 calc R . .
C16 C 0.08007(5) 0.31257(5) 0.73271(7) 0.0200(2) Uani 1 d . . .
H16A H 0.0981 0.3423 0.7139 0.030 Uiso 1 calc R . .
H16B H 0.0420 0.3217 0.7261 0.030 Uiso 1 calc R . .
H16C H 0.0826 0.2799 0.7033 0.030 Uiso 1 calc R . .
C17 C 0.07835(5) 0.25651(5) 0.84679(8) 0.0224(2) Uani 1 d . . .
H17A H 0.0805 0.2241 0.8168 0.034 Uiso 1 calc R . .
H17B H 0.0404 0.2662 0.8401 0.034 Uiso 1 calc R . .
H17C H 0.0956 0.2496 0.9015 0.034 Uiso 1 calc R . .
C18 C 0.26509(4) 0.17186(4) 0.89652(6) 0.01598(19) Uani 1 d . . .
C19 C 0.23443(6) 0.12970(5) 0.83872(8) 0.0251(2) Uani 1 d . . .
H19A H 0.1958 0.1317 0.8354 0.038 Uiso 1 calc R . .
H19B H 0.2480 0.0937 0.8561 0.038 Uiso 1 calc R . .
H19C H 0.2400 0.1367 0.7878 0.038 Uiso 1 calc R . .
C20 C 0.25343(6) 0.16286(5) 0.97516(7) 0.0246(2) Uani 1 d . . .
H20A H 0.2722 0.1903 1.0117 0.037 Uiso 1 calc R . .
H20B H 0.2663 0.1271 0.9948 0.037 Uiso 1 calc R . .
H20C H 0.2144 0.1654 0.9691 0.037 Uiso 1 calc R . .
C21 C 0.32567(5) 0.16399(5) 0.90613(8) 0.0251(2) Uani 1 d . . .
H21A H 0.3336 0.1689 0.8562 0.038 Uiso 1 calc R . .
H21B H 0.3362 0.1276 0.9254 0.038 Uiso 1 calc R . .
H21C H 0.3461 0.1904 0.9430 0.038 Uiso 1 calc R . .
F22 F 0.44172(4) 0.27202(5) 0.74688(7) 0.0472(3) Uani 1 d . . .
F23 F 0.46464(4) 0.42408(5) 0.90552(7) 0.0505(3) Uani 1 d . . .
O31 O 0.17007(3) 0.45420(3) 0.67885(5) 0.01619(15) Uani 1 d . . .
C31 C 0.13556(4) 0.42452(4) 0.63127(6) 0.01510(19) Uani 1 d . . .
C32 C 0.07911(5) 0.43641(4) 0.60560(6) 0.01616(19) Uani 1 d . . .
C33 C 0.04726(5) 0.40183(5) 0.55300(7) 0.0191(2) Uani 1 d . . .
H33 H 0.0098 0.4098 0.5349 0.023 Uiso 1 calc R . .
C34 C 0.06682(5) 0.35444(5) 0.52361(6) 0.0181(2) Uani 1 d . . .
C35 C 0.12076(5) 0.34215(5) 0.54908(6) 0.0170(2) Uani 1 d . . .
H35 H 0.1345 0.3111 0.5301 0.020 Uiso 1 calc R . .
C36 C 0.15617(4) 0.37596(4) 0.60387(6) 0.01510(19) Uani 1 d . . .
N37 N 0.20905(4) 0.36893(4) 0.63515(6) 0.01638(17) Uani 1 d . . .
C38 C 0.23725(4) 0.32487(4) 0.61535(6) 0.01658(19) Uani 1 d . . .
C39 C 0.22877(5) 0.27257(5) 0.63772(7) 0.0195(2) Uani 1 d . . .
H39 H 0.2014 0.2649 0.6628 0.023 Uiso 1 calc R . .
C40 C 0.26152(5) 0.23241(5) 0.62217(8) 0.0230(2) Uani 1 d . . .
C41 C 0.30151(5) 0.24108(5) 0.58509(8) 0.0261(3) Uani 1 d . . .
H41 H 0.3235 0.2127 0.5752 0.031 Uiso 1 calc R . .
C42 C 0.30751(6) 0.29335(6) 0.56335(8) 0.0267(3) Uani 1 d . . .
C43 C 0.27711(5) 0.33567(5) 0.57774(7) 0.0223(2) Uani 1 d . . .
H43 H 0.2831 0.3712 0.5625 0.027 Uiso 1 calc R . .
C44 C 0.05734(5) 0.48489(5) 0.64015(7) 0.0181(2) Uani 1 d . . .
C45 C 0.08462(5) 0.53666(5) 0.62238(8) 0.0237(2) Uani 1 d . . .
H45A H 0.1239 0.5331 0.6418 0.035 Uiso 1 calc R . .
H45B H 0.0723 0.5673 0.6475 0.035 Uiso 1 calc R . .
H45C H 0.0750 0.5425 0.5665 0.035 Uiso 1 calc R . .
C46 C -0.00422(5) 0.49063(5) 0.60866(7) 0.0222(2) Uani 1 d . . .
H46A H -0.0134 0.4961 0.5527 0.033 Uiso 1 calc R . .
H46B H -0.0166 0.5215 0.6331 0.033 Uiso 1 calc R . .
H46C H -0.0219 0.4579 0.6201 0.033 Uiso 1 calc R . .
C47 C 0.06965(5) 0.47768(5) 0.72833(7) 0.0233(2) Uani 1 d . . .
H47A H 0.0514 0.4454 0.7398 0.035 Uiso 1 calc R . .
H47B H 0.0567 0.5091 0.7509 0.035 Uiso 1 calc R . .
H47C H 0.1087 0.4739 0.7504 0.035 Uiso 1 calc R . .
C48 C 0.02753(5) 0.31905(5) 0.46424(7) 0.0219(2) Uani 1 d D . .
C49 C 0.02983(17) 0.3321(2) 0.3853(2) 0.0466(13) Uani 0.50 d PD A 1
H49A H 0.0045 0.3091 0.3484 0.070 Uiso 0.50 calc PR A 1
H49B H 0.0666 0.3260 0.3808 0.070 Uiso 0.50 calc PR A 1
H49C H 0.0200 0.3699 0.3742 0.070 Uiso 0.50 calc PR A 1
C50 C 0.03844(12) 0.25981(11) 0.4863(2) 0.0416(9) Uani 0.50 d PD A 1
H50A H 0.0365 0.2543 0.5394 0.062 Uiso 0.50 calc PR A 1
H50B H 0.0745 0.2499 0.4822 0.062 Uiso 0.50 calc PR A 1
H50C H 0.0113 0.2373 0.4513 0.062 Uiso 0.50 calc PR A 1
C51 C -0.03260(15) 0.32660(15) 0.4689(3) 0.0268(7) Uani 0.50 d PD A 1
H51A H -0.0354 0.3154 0.5199 0.040 Uiso 0.50 calc PR A 1
H51B H -0.0568 0.3045 0.4291 0.040 Uiso 0.50 calc PR A 1
H51C H -0.0429 0.3645 0.4604 0.040 Uiso 0.50 calc PR A 1
C49X C 0.05458(12) 0.26622(10) 0.44602(18) 0.0285(6) Uani 0.50 d PD A 2
H49D H 0.0869 0.2752 0.4293 0.043 Uiso 0.50 calc PR A 2
H49E H 0.0290 0.2465 0.4048 0.043 Uiso 0.50 calc PR A 2
H49F H 0.0649 0.2438 0.4925 0.043 Uiso 0.50 calc PR A 2
C50X C -0.0213(2) 0.3067(2) 0.4875(4) 0.075(2) Uani 0.50 d PD A 2
H50D H -0.0453 0.2842 0.4481 0.112 Uiso 0.50 calc PR A 2
H50E H -0.0400 0.3402 0.4933 0.112 Uiso 0.50 calc PR A 2
H50F H -0.0117 0.2874 0.5368 0.112 Uiso 0.50 calc PR A 2
C51X C 0.0145(2) 0.35024(16) 0.3864(2) 0.0449(13) Uani 0.50 d PD A 2
H51D H 0.0482 0.3576 0.3723 0.067 Uiso 0.50 calc PR A 2
H51E H -0.0034 0.3842 0.3918 0.067 Uiso 0.50 calc PR A 2
H51F H -0.0094 0.3285 0.3459 0.067 Uiso 0.50 calc PR A 2
F52 F 0.25440(4) 0.18177(3) 0.64474(6) 0.0342(2) Uani 1 d . . .
F53 F 0.34547(4) 0.30396(4) 0.52550(6) 0.0429(2) Uani 1 d . . .
O61 O 0.29798(3) 0.44450(3) 0.69233(5) 0.01622(15) Uani 1 d . . .
C61 C 0.32437(4) 0.48571(4) 0.72629(6) 0.01394(18) Uani 1 d . . .
C62 C 0.36953(4) 0.50871(4) 0.70547(6) 0.01500(18) Uani 1 d . . .
C63 C 0.39498(4) 0.55141(4) 0.74911(6) 0.01594(19) Uani 1 d . . .
H63 H 0.4256 0.5665 0.7366 0.019 Uiso 1 calc R . .
C64 C 0.37849(4) 0.57464(4) 0.81207(6) 0.01481(18) Uani 1 d . . .
C65 C 0.33331(4) 0.55459(4) 0.82957(6) 0.01493(19) Uani 1 d . . .
H65 H 0.3208 0.5705 0.8696 0.018 Uiso 1 calc R . .
C66 C 0.30526(4) 0.51006(4) 0.78788(6) 0.01351(18) Uani 1 d . . .
N67 N 0.26236(4) 0.48453(4) 0.80026(5) 0.01429(16) Uani 1 d . . .
C68 C 0.23122(4) 0.50692(4) 0.84645(6) 0.01547(19) Uani 1 d . . .
C69 C 0.22037(6) 0.47555(5) 0.90468(7) 0.0239(2) Uani 1 d . . .
H69 H 0.2362 0.4410 0.9163 0.029 Uiso 1 calc R . .
C70 C 0.18602(7) 0.49592(6) 0.94517(8) 0.0309(3) Uani 1 d . . .
C71 C 0.16088(6) 0.54513(6) 0.93022(9) 0.0294(3) Uani 1 d . . .
H71 H 0.1371 0.5581 0.9585 0.035 Uiso 1 calc R . .
C72 C 0.17247(5) 0.57446(5) 0.87161(9) 0.0256(3) Uani 1 d . . .
C73 C 0.20707(5) 0.55733(5) 0.82951(8) 0.0214(2) Uani 1 d . . .
H73 H 0.2143 0.5792 0.7901 0.026 Uiso 1 calc R . .
C74 C 0.38705(5) 0.48649(5) 0.63655(6) 0.0176(2) Uani 1 d . . .
C75 C 0.33959(5) 0.49162(5) 0.56332(7) 0.0224(2) Uani 1 d . . .
H75A H 0.3296 0.5295 0.5543 0.034 Uiso 1 calc R . .
H75B H 0.3085 0.4712 0.5702 0.034 Uiso 1 calc R . .
H75C H 0.3505 0.4773 0.5190 0.034 Uiso 1 calc R . .
C76 C 0.43505(5) 0.51781(6) 0.62221(8) 0.0258(3) Uani 1 d . . .
H76A H 0.4249 0.5556 0.6121 0.039 Uiso 1 calc R . .
H76B H 0.4448 0.5025 0.5775 0.039 Uiso 1 calc R . .
H76C H 0.4660 0.5152 0.6678 0.039 Uiso 1 calc R . .
C77 C 0.40451(5) 0.42742(5) 0.65133(7) 0.0220(2) Uani 1 d . . .
H77A H 0.4147 0.4131 0.6064 0.033 Uiso 1 calc R . .
H77B H 0.3745 0.4063 0.6601 0.033 Uiso 1 calc R . .
H77C H 0.4355 0.4252 0.6969 0.033 Uiso 1 calc R . .
C78 C 0.41018(4) 0.62123(5) 0.85895(7) 0.0172(2) Uani 1 d . . .
C79 C 0.45988(5) 0.63793(6) 0.83180(9) 0.0303(3) Uani 1 d . . .
H79A H 0.4783 0.6680 0.8634 0.045 Uiso 1 calc R . .
H79B H 0.4482 0.6490 0.7776 0.045 Uiso 1 calc R . .
H79C H 0.4848 0.6074 0.8372 0.045 Uiso 1 calc R . .
C80 C 0.37301(5) 0.67057(5) 0.85048(8) 0.0261(3) Uani 1 d . . .
H80A H 0.3415 0.6617 0.8692 0.039 Uiso 1 calc R . .
H80B H 0.3609 0.6810 0.7960 0.039 Uiso 1 calc R . .
H80C H 0.3929 0.7004 0.8808 0.039 Uiso 1 calc R . .
C81 C 0.42931(7) 0.60526(7) 0.94377(8) 0.0393(4) Uani 1 d . . .
H81A H 0.4503 0.6348 0.9735 0.059 Uiso 1 calc R . .
H81B H 0.4520 0.5731 0.9490 0.059 Uiso 1 calc R . .
H81C H 0.3979 0.5977 0.9633 0.059 Uiso 1 calc R . .
F82 F 0.17566(6) 0.46554(5) 1.00181(7) 0.0578(3) Uani 1 d . . .
F83 F 0.14734(4) 0.62226(3) 0.85342(7) 0.0421(2) Uani 1 d . . .

loop_
_atom_site_aniso_label
_atom_site_aniso_U_11
_atom_site_aniso_U_22
_atom_site_aniso_U_33
_atom_site_aniso_U_23
_atom_site_aniso_U_13
_atom_site_aniso_U_12
Fe1 0.01250(7) 0.01192(7) 0.01611(7) -0.00118(5) 0.00476(5) -0.00163(5)
O1 0.0147(3) 0.0136(3) 0.0190(4) 0.0015(3) 0.0058(3) 0.0008(3)
C1 0.0127(4) 0.0146(4) 0.0134(4) -0.0010(3) 0.0041(3) -0.0003(3)
C2 0.0125(4) 0.0147(4) 0.0141(4) -0.0004(3) 0.0043(3) -0.0009(3)
C3 0.0140(4) 0.0150(5) 0.0158(4) -0.0001(4) 0.0046(4) -0.0013(4)
C4 0.0147(4) 0.0137(4) 0.0138(4) -0.0007(3) 0.0031(4) 0.0005(4)
C5 0.0130(4) 0.0162(5) 0.0169(5) 0.0002(4) 0.0038(4) 0.0007(4)
C6 0.0130(4) 0.0149(4) 0.0151(4) -0.0013(3) 0.0040(4) -0.0012(3)
N7 0.0114(4) 0.0160(4) 0.0202(4) 0.0003(3) 0.0043(3) -0.0020(3)
C8 0.0123(4) 0.0207(5) 0.0220(5) 0.0061(4) 0.0037(4) -0.0009(4)
C9 0.0152(5) 0.0278(6) 0.0298(6) 0.0048(5) 0.0089(4) 0.0016(4)
C10 0.0190(6) 0.0381(7) 0.0392(7) 0.0136(6) 0.0140(5) 0.0080(5)
C11 0.0122(5) 0.0472(9) 0.0443(8) 0.0229(7) 0.0055(5) 0.0013(5)
C12 0.0165(5) 0.0374(7) 0.0370(7) 0.0136(6) -0.0048(5) -0.0098(5)
C13 0.0170(5) 0.0251(6) 0.0282(6) 0.0059(5) -0.0011(4) -0.0048(4)
C14 0.0126(4) 0.0175(5) 0.0173(5) 0.0015(4) 0.0053(4) 0.0000(4)
C15 0.0185(5) 0.0217(5) 0.0213(5) 0.0005(4) 0.0089(4) 0.0031(4)
C16 0.0141(5) 0.0258(6) 0.0193(5) 0.0012(4) 0.0030(4) -0.0006(4)
C17 0.0161(5) 0.0224(5) 0.0310(6) 0.0059(5) 0.0101(4) -0.0009(4)
C18 0.0169(5) 0.0140(4) 0.0163(5) 0.0007(4) 0.0033(4) 0.0016(4)
C19 0.0297(6) 0.0165(5) 0.0258(6) -0.0041(4) 0.0014(5) 0.0018(5)
C20 0.0317(6) 0.0237(6) 0.0195(5) 0.0063(4) 0.0084(5) 0.0055(5)
C21 0.0195(5) 0.0217(6) 0.0338(7) 0.0064(5) 0.0064(5) 0.0059(4)
F22 0.0292(5) 0.0575(6) 0.0630(7) 0.0061(5) 0.0263(5) 0.0169(4)
F23 0.0233(4) 0.0531(6) 0.0619(7) 0.0048(5) -0.0115(4) -0.0178(4)
O31 0.0173(4) 0.0136(3) 0.0171(3) -0.0003(3) 0.0037(3) -0.0007(3)
C31 0.0169(5) 0.0148(5) 0.0139(4) 0.0009(3) 0.0046(4) -0.0007(4)
C32 0.0174(5) 0.0162(5) 0.0150(4) 0.0025(4) 0.0045(4) 0.0014(4)
C33 0.0173(5) 0.0201(5) 0.0181(5) 0.0020(4) 0.0017(4) 0.0015(4)
C34 0.0188(5) 0.0182(5) 0.0157(5) 0.0008(4) 0.0019(4) -0.0019(4)
C35 0.0180(5) 0.0172(5) 0.0161(5) -0.0020(4) 0.0053(4) -0.0021(4)
C36 0.0159(5) 0.0155(5) 0.0150(4) 0.0000(4) 0.0060(4) -0.0010(4)
N37 0.0149(4) 0.0164(4) 0.0187(4) -0.0033(3) 0.0059(3) -0.0003(3)
C38 0.0151(5) 0.0168(5) 0.0186(5) -0.0054(4) 0.0057(4) -0.0018(4)
C39 0.0167(5) 0.0180(5) 0.0259(6) -0.0032(4) 0.0093(4) -0.0024(4)
C40 0.0227(6) 0.0155(5) 0.0325(6) -0.0043(4) 0.0106(5) -0.0029(4)
C41 0.0256(6) 0.0219(6) 0.0351(7) -0.0074(5) 0.0156(5) 0.0013(5)
C42 0.0271(6) 0.0265(6) 0.0337(7) -0.0066(5) 0.0204(5) -0.0029(5)
C43 0.0244(6) 0.0192(5) 0.0274(6) -0.0038(4) 0.0142(5) -0.0028(4)
C44 0.0192(5) 0.0175(5) 0.0178(5) 0.0022(4) 0.0052(4) 0.0033(4)
C45 0.0256(6) 0.0162(5) 0.0300(6) 0.0031(4) 0.0087(5) 0.0035(4)
C46 0.0198(5) 0.0258(6) 0.0218(5) 0.0027(4) 0.0072(4) 0.0054(4)
C47 0.0247(6) 0.0274(6) 0.0181(5) 0.0004(4) 0.0065(4) 0.0047(5)
C48 0.0172(5) 0.0220(5) 0.0233(5) -0.0049(4) -0.0003(4) -0.0002(4)
C49 0.038(2) 0.086(4) 0.0201(15) -0.020(2) 0.0157(15) -0.041(2)
C50 0.0224(14) 0.0208(13) 0.068(2) -0.0116(14) -0.0105(15) 0.0058(11)
C51 0.0210(13) 0.0232(15) 0.0379(16) -0.0063(12) 0.0111(12) -0.0083(11)
C49X 0.0259(13) 0.0178(11) 0.0336(14) -0.0082(10) -0.0064(11) 0.0009(10)
C50X 0.057(3) 0.101(5) 0.086(5) -0.070(4) 0.055(4) -0.058(3)
C51X 0.062(3) 0.0305(17) 0.0266(18) -0.0065(13) -0.0147(17) 0.0096(17)
F52 0.0342(4) 0.0157(3) 0.0586(6) 0.0019(3) 0.0227(4) 0.0008(3)
F53 0.0479(6) 0.0350(5) 0.0636(6) -0.0038(4) 0.0462(5) -0.0003(4)
O61 0.0165(4) 0.0150(3) 0.0183(4) -0.0032(3) 0.0067(3) -0.0038(3)
C61 0.0131(4) 0.0131(4) 0.0157(4) 0.0001(3) 0.0039(4) -0.0003(3)
C62 0.0139(4) 0.0154(5) 0.0161(4) 0.0005(4) 0.0047(4) -0.0004(4)
C63 0.0131(4) 0.0165(5) 0.0184(5) 0.0013(4) 0.0045(4) -0.0010(4)
C64 0.0135(4) 0.0133(4) 0.0163(4) 0.0009(4) 0.0018(4) -0.0004(3)
C65 0.0148(4) 0.0141(4) 0.0158(4) -0.0010(4) 0.0039(4) -0.0002(4)
C66 0.0127(4) 0.0128(4) 0.0151(4) 0.0009(3) 0.0037(3) -0.0004(3)
N67 0.0147(4) 0.0131(4) 0.0166(4) -0.0013(3) 0.0067(3) -0.0013(3)
C68 0.0157(5) 0.0147(4) 0.0172(5) -0.0034(4) 0.0065(4) -0.0027(4)
C69 0.0328(6) 0.0209(5) 0.0223(5) 0.0016(4) 0.0148(5) 0.0029(5)
C70 0.0435(8) 0.0300(7) 0.0275(6) 0.0001(5) 0.0240(6) -0.0005(6)
C71 0.0318(7) 0.0268(6) 0.0371(7) -0.0107(5) 0.0222(6) -0.0029(5)
C72 0.0226(6) 0.0163(5) 0.0420(7) -0.0052(5) 0.0157(5) -0.0005(4)
C73 0.0207(5) 0.0154(5) 0.0320(6) 0.0010(4) 0.0136(5) -0.0004(4)
C74 0.0168(5) 0.0203(5) 0.0173(5) -0.0007(4) 0.0076(4) -0.0011(4)
C75 0.0240(6) 0.0270(6) 0.0167(5) 0.0003(4) 0.0065(4) 0.0006(5)
C76 0.0239(6) 0.0307(6) 0.0275(6) -0.0025(5) 0.0153(5) -0.0064(5)
C77 0.0230(5) 0.0225(5) 0.0229(5) -0.0016(4) 0.0102(4) 0.0034(4)
C78 0.0145(5) 0.0168(5) 0.0190(5) -0.0019(4) 0.0021(4) -0.0033(4)
C79 0.0207(6) 0.0255(6) 0.0469(8) -0.0094(6) 0.0130(6) -0.0076(5)
C80 0.0226(6) 0.0203(6) 0.0347(7) -0.0075(5) 0.0063(5) -0.0018(4)
C81 0.0485(9) 0.0347(8) 0.0239(6) 0.0045(6) -0.0090(6) -0.0178(7)
F82 0.0948(9) 0.0500(6) 0.0521(6) 0.0168(5) 0.0603(7) 0.0172(6)
F83 0.0383(5) 0.0207(4) 0.0779(7) 0.0029(4) 0.0342(5) 0.0098(4)

loop_
_atom_type_symbol
_atom_type_description
_atom_type_scat_dispersion_real
_atom_type_scat_dispersion_imag
_atom_type_scat_source
C C 0.0033 0.0016 'International Tables Vol C Tables 4.2.6.8 and 6.1.1.4'
H H 0.0000 0.0000 'International Tables Vol C Tables 4.2.6.8 and 6.1.1.4'
N N 0.0061 0.0033 'International Tables Vol C Tables 4.2.6.8 and 6.1.1.4'
O O 0.0106 0.0060 'International Tables Vol C Tables 4.2.6.8 and 6.1.1.4'
F F 0.0171 0.0103 'International Tables Vol C Tables 4.2.6.8 and 6.1.1.4'
Fe Fe 0.3463 0.8444 'International Tables Vol C Tables 4.2.6.8 and 6.1.1.4'

loop_
_geom_angle_atom_site_label_1
_geom_angle_atom_site_label_2
_geom_angle_atom_site_label_3
_geom_angle
_geom_angle_site_symmetry_1
_geom_angle_site_symmetry_3
_geom_angle_publ_flag
O31 Fe1 O61 108.25(3) . . ?
O31 Fe1 O1 82.40(3) . . ?
O61 Fe1 O1 168.92(3) . . ?
O31 Fe1 N67 89.52(3) . . ?
O61 Fe1 N67 77.87(3) . . ?
O1 Fe1 N67 105.89(3) . . ?
O31 Fe1 N7 157.74(3) . . ?
O61 Fe1 N7 92.73(4) . . ?
O1 Fe1 N7 76.33(3) . . ?
N67 Fe1 N7 102.45(4) . . ?
O31 Fe1 N37 77.38(4) . . ?
O61 Fe1 N37 91.05(3) . . ?
O1 Fe1 N37 88.28(3) . . ?
N67 Fe1 N37 159.39(4) . . ?
N7 Fe1 N37 95.31(4) . . ?
C1 O1 Fe1 115.99(7) . . ?
O1 C1 C2 123.78(9) . . ?
O1 C1 C6 116.65(9) . . ?
C2 C1 C6 119.57(9) . . ?
C3 C2 C1 116.78(9) . . ?
C3 C2 C14 122.95(9) . . ?
C1 C2 C14 120.27(9) . . ?
C2 C3 C4 124.51(10) . . ?
C5 C4 C3 119.07(10) . . ?
C5 C4 C18 122.61(10) . . ?
C3 C4 C18 118.32(9) . . ?
C4 C5 C6 119.87(10) . . ?
N7 C6 C5 127.14(10) . . ?
N7 C6 C1 112.79(9) . . ?
C5 C6 C1 120.07(9) . . ?
C6 N7 C8 120.30(9) . . ?
C6 N7 Fe1 114.23(7) . . ?
C8 N7 Fe1 124.60(7) . . ?
C9 C8 C13 120.43(11) . . ?
C9 C8 N7 121.64(11) . . ?
C13 C8 N7 117.88(11) . . ?
C10 C9 C8 117.99(13) . . ?
F22 C10 C11 118.30(12) . . ?
F22 C10 C9 117.81(14) . . ?
C11 C10 C9 123.89(14) . . ?
C10 C11 C12 116.09(12) . . ?
F23 C12 C11 118.55(13) . . ?
F23 C12 C13 117.75(15) . . ?
C11 C12 C13 123.70(14) . . ?
C12 C13 C8 117.89(13) . . ?
C2 C14 C17 111.51(9) . . ?
C2 C14 C16 109.29(9) . . ?
C17 C14 C16 108.39(9) . . ?
C2 C14 C15 110.20(9) . . ?
C17 C14 C15 107.83(9) . . ?
C16 C14 C15 109.58(9) . . ?
C4 C18 C21 112.15(9) . . ?
C4 C18 C19 109.30(9) . . ?
C21 C18 C19 108.06(10) . . ?
C4 C18 C20 109.28(9) . . ?
C21 C18 C20 108.60(10) . . ?
C19 C18 C20 109.41(10) . . ?
C31 O31 Fe1 114.57(7) . . ?
O31 C31 C32 123.66(10) . . ?
O31 C31 C36 116.93(10) . . ?
C32 C31 C36 119.41(10) . . ?
C33 C32 C31 117.25(10) . . ?
C33 C32 C44 123.95(10) . . ?
C31 C32 C44 118.75(10) . . ?
C32 C33 C34 124.39(11) . . ?
C35 C34 C33 118.75(10) . . ?
C35 C34 C48 121.42(10) . . ?
C33 C34 C48 119.82(10) . . ?
C34 C35 C36 120.02(10) . . ?
N37 C36 C35 127.14(10) . . ?
N37 C36 C31 112.74(9) . . ?
C35 C36 C31 120.11(10) . . ?
C36 N37 C38 121.87(9) . . ?
C36 N37 Fe1 111.97(7) . . ?
C38 N37 Fe1 124.22(7) . . ?
C43 C38 C39 120.68(10) . . ?
C43 C38 N37 117.71(10) . . ?
C39 C38 N37 121.43(10) . . ?
C40 C39 C38 117.74(11) . . ?
F52 C40 C39 118.37(11) . . ?
F52 C40 C41 117.90(11) . . ?
C39 C40 C41 123.72(12) . . ?
C42 C41 C40 115.97(11) . . ?
F53 C42 C43 117.75(12) . . ?
F53 C42 C41 118.43(11) . . ?
C43 C42 C41 123.82(12) . . ?
C42 C43 C38 118.05(11) . . ?
C32 C44 C46 112.03(10) . . ?
C32 C44 C45 109.83(9) . . ?
C46 C44 C45 109.01(10) . . ?
C32 C44 C47 109.24(9) . . ?
C46 C44 C47 107.34(10) . . ?
C45 C44 C47 109.33(10) . . ?
C50X C48 C49 125.6(3) . . ?
C50X C48 C50 80.5(3) . . ?
C49 C48 C50 114.2(3) . . ?
C50X C48 C34 112.2(2) . . ?
C49 C48 C34 110.86(18) . . ?
C50 C48 C34 109.32(15) . . ?
C50X C48 C51X 111.7(3) . . ?
C49 C48 C51X 22.7(2) . . ?
C50 C48 C51X 133.8(2) . . ?
C34 C48 C51X 106.4(2) . . ?
C50X C48 C49X 110.3(3) . . ?
C49 C48 C49X 81.3(2) . . ?
C50 C48 C49X 35.32(17) . . ?
C34 C48 C49X 112.48(13) . . ?
C51X C48 C49X 103.3(2) . . ?
C50X C48 C51 23.3(3) . . ?
C49 C48 C51 108.4(2) . . ?
C50 C48 C51 102.4(2) . . ?
C34 C48 C51 111.4(2) . . ?
C51X C48 C51 90.6(3) . . ?
C49X C48 C51 127.4(2) . . ?
C61 O61 Fe1 117.29(7) . . ?
O61 C61 C62 123.68(10) . . ?
O61 C61 C66 116.72(9) . . ?
C62 C61 C66 119.59(9) . . ?
C63 C62 C61 116.99(10) . . ?
C63 C62 C74 122.87(10) . . ?
C61 C62 C74 120.13(9) . . ?
C62 C63 C64 124.49(10) . . ?
C65 C64 C63 118.72(10) . . ?
C65 C64 C78 120.32(10) . . ?
C63 C64 C78 120.96(9) . . ?
C64 C65 C66 120.12(10) . . ?
N67 C66 C65 127.20(10) . . ?
N67 C66 C61 112.80(9) . . ?
C65 C66 C61 119.93(9) . . ?
C66 N67 C68 122.01(9) . . ?
C66 N67 Fe1 115.08(7) . . ?
C68 N67 Fe1 122.22(7) . . ?
C69 C68 C73 120.08(10) . . ?
C69 C68 N67 118.67(10) . . ?
C73 C68 N67 120.94(10) . . ?
C70 C69 C68 118.36(12) . . ?
F82 C70 C71 117.94(12) . . ?
F82 C70 C69 118.31(13) . . ?
C71 C70 C69 123.74(12) . . ?
C70 C71 C72 115.75(12) . . ?
F83 C72 C71 117.68(12) . . ?
F83 C72 C73 118.36(12) . . ?
C71 C72 C73 123.95(12) . . ?
C72 C73 C68 118.11(11) . . ?
C62 C74 C76 112.03(10) . . ?
C62 C74 C77 109.89(9) . . ?
C76 C74 C77 107.67(10) . . ?
C62 C74 C75 109.02(9) . . ?
C76 C74 C75 107.49(10) . . ?
C77 C74 C75 110.73(10) . . ?
C81 C78 C64 109.58(10) . . ?
C81 C78 C80 109.42(12) . . ?
C64 C78 C80 108.98(9) . . ?
C81 C78 C79 108.34(11) . . ?
C64 C78 C79 113.11(10) . . ?
C80 C78 C79 107.34(10) . . ?

loop_
_geom_bond_atom_site_label_1
_geom_bond_atom_site_label_2
_geom_bond_distance
_geom_bond_site_symmetry_2
_geom_bond_publ_flag
Fe1 O31 1.9932(8) . ?
Fe1 O61 2.0008(8) . ?
Fe1 O1 2.0368(8) . ?
Fe1 N67 2.0692(9) . ?
Fe1 N7 2.0934(10) . ?
Fe1 N37 2.0956(9) . ?
O1 C1 1.2841(13) . ?
C1 C2 1.4371(14) . ?
C1 C6 1.4564(14) . ?
C2 C3 1.3753(15) . ?
C2 C14 1.5319(15) . ?
C3 C4 1.4339(15) . ?
C4 C5 1.3694(15) . ?
C4 C18 1.5268(15) . ?
C5 C6 1.4230(15) . ?
C6 N7 1.3391(14) . ?
N7 C8 1.4192(14) . ?
C8 C9 1.3924(18) . ?
C8 C13 1.3951(17) . ?
C9 C10 1.3864(17) . ?
C10 F22 1.3524(18) . ?
C10 C11 1.371(2) . ?
C11 C12 1.376(2) . ?
C12 F23 1.3508(17) . ?
C12 C13 1.3883(18) . ?
C14 C17 1.5335(16) . ?
C14 C16 1.5382(16) . ?
C14 C15 1.5397(16) . ?
C18 C21 1.5308(16) . ?
C18 C19 1.5374(16) . ?
C18 C20 1.5384(16) . ?
O31 C31 1.2874(13) . ?
C31 C32 1.4293(15) . ?
C31 C36 1.4566(15) . ?
C32 C33 1.3748(16) . ?
C32 C44 1.5294(16) . ?
C33 C34 1.4365(16) . ?
C34 C35 1.3716(16) . ?
C34 C48 1.5352(16) . ?
C35 C36 1.4236(15) . ?
C36 N37 1.3347(14) . ?
N37 C38 1.4109(14) . ?
C38 C43 1.3952(16) . ?
C38 C39 1.3962(16) . ?
C39 C40 1.3816(16) . ?
C40 F52 1.3507(14) . ?
C40 C41 1.3826(18) . ?
C41 C42 1.3783(19) . ?
C42 F53 1.3555(14) . ?
C42 C43 1.3758(17) . ?
C44 C46 1.5362(17) . ?
C44 C45 1.5401(17) . ?
C44 C47 1.5425(16) . ?
C48 C50X 1.458(4) . ?
C48 C49 1.473(3) . ?
C48 C50 1.532(3) . ?
C48 C51X 1.558(4) . ?
C48 C49X 1.562(3) . ?
C48 C51 1.579(4) . ?
O61 C61 1.2892(13) . ?
C61 C62 1.4296(15) . ?
C61 C66 1.4578(15) . ?
C62 C63 1.3774(15) . ?
C62 C74 1.5305(15) . ?
C63 C64 1.4325(15) . ?
C64 C65 1.3741(15) . ?
C64 C78 1.5328(15) . ?
C65 C66 1.4210(14) . ?
C66 N67 1.3406(13) . ?
N67 C68 1.4123(13) . ?
C68 C69 1.3926(16) . ?
C68 C73 1.3962(16) . ?
C69 C70 1.3814(18) . ?
C70 F82 1.3509(16) . ?
C70 C71 1.376(2) . ?
C71 C72 1.379(2) . ?
C72 F83 1.3508(15) . ?
C72 C73 1.3797(17) . ?
C74 C76 1.5370(16) . ?
C74 C77 1.5386(17) . ?
C74 C75 1.5421(17) . ?
C78 C81 1.5252(18) . ?
C78 C80 1.5372(17) . ?
C78 C79 1.5401(17) . ?
